data_7041897
loop_
_publ_author_name
'Suzuki, Shuichi'
'Kira, Sayaka'
'Kozaki, Masatoshi'
'Yamamura, Masaki'
'Hasegawa, Toru'
'Nabeshima, Tatsuya'
'Okada, Keiji'

_publ_section_title
;
 An efficient synthetic method for organometallic radicals: structures and
 properties of gold(i)-(nitronyl nitroxide)-2-ide complexes.
;
_journal_issue 8
_journal_name_full 'Dalton transactions (Cambridge, England : 2003)'
_journal_page_first 2653
_journal_page_last 2659
_journal_paper_doi 10.1039/c6dt04685a
_journal_volume 46
_journal_year 2017
_chemical_formula_moiety 'C26.5 H24 Au Cl3 N2 O2 P S3'
_chemical_formula_sum 'C26.5 H24 Au Cl3 N2 O2 P S3'
_chemical_formula_weight 832.97
_space_group_crystal_system monoclinic
_space_group_IT_number 15
_space_group_name_Hall '-C 2yc'
_space_group_name_H-M_alt 'C 1 2/c 1'
_symmetry_space_group_name_Hall '-C 2yc'
_symmetry_space_group_name_H-M 'C 1 2/c 1'
_atom_sites_solution_hydrogens geom
_atom_sites_solution_primary direct
_atom_sites_solution_secondary difmap
_audit_update_record
;
2016-09-21 deposited with the CCDC.
2017-01-30 downloaded from the CCDC.
;
_cell_angle_alpha 90.0000
_cell_angle_beta 101.724(5)
_cell_angle_gamma 90.0000
_cell_formula_units_Z 8
_cell_length_a 17.420(8)
_cell_length_b 14.491(6)
_cell_length_c 23.514(10)
_cell_measurement_reflns_used 6467
_cell_measurement_temperature 200
_cell_measurement_theta_max 27.47
_cell_measurement_theta_min 4.11
_cell_volume 5812(4)
_computing_cell_refinement CrystalClear
_computing_data_collection 'CrystalClear (Rigaku Inc., 2008)'
_computing_data_reduction CrystalClear
_computing_molecular_graphics 'CrystalStructure 4.1'
_computing_publication_material 'CrystalStructure 4.1 (Rigaku, 2014)'
_computing_structure_refinement 'CRYSTALS (Carruthers, et al., 1999)'
_computing_structure_solution 'SHELXS97 (Sheldrick, 2008)'
_diffrn_ambient_temperature 200
_diffrn_detector_area_resol_mean 7.111
_diffrn_measured_fraction_theta_full 0.995
_diffrn_measured_fraction_theta_max 0.995
_diffrn_measurement_device_type 'Rigaku Saturn724'
_diffrn_measurement_method \w
_diffrn_radiation_type 'Mo K\a'
_diffrn_radiation_wavelength 0.71075
_diffrn_reflns_av_R_equivalents 0.0554
_diffrn_reflns_limit_h_max 22
_diffrn_reflns_limit_h_min -22
_diffrn_reflns_limit_k_max 18
_diffrn_reflns_limit_k_min -18
_diffrn_reflns_limit_l_max 30
_diffrn_reflns_limit_l_min -30
_diffrn_reflns_number 29111
_diffrn_reflns_theta_full 27.41
_diffrn_reflns_theta_max 27.41
_diffrn_reflns_theta_min 4.111
_diffrn_standards_number 0
_exptl_absorpt_coefficient_mu 5.656
_exptl_absorpt_correction_T_max 0.893
_exptl_absorpt_correction_T_min 0.737
_exptl_absorpt_correction_type multi-scan
_exptl_absorpt_process_details 'REQAB (Rigaku, 1998)'
_exptl_crystal_colour purple
_exptl_crystal_density_diffrn 1.904
_exptl_crystal_density_method 'not measured'
_exptl_crystal_description block
_exptl_crystal_F_000 3248.00
_exptl_crystal_size_max 0.200
_exptl_crystal_size_mid 0.100
_exptl_crystal_size_min 0.020
_refine_diff_density_max 2.900
_refine_diff_density_min -1.890
_refine_ls_extinction_method none
_refine_ls_goodness_of_fit_ref 1.298
_refine_ls_hydrogen_treatment constr
_refine_ls_number_parameters 374
_refine_ls_number_reflns 6591
_refine_ls_R_factor_gt 0.0548
_refine_ls_shift/su_max 0.000
_refine_ls_structure_factor_coef Fsqd
_refine_ls_weighting_details 'w = 1/[0.0010Fo^2^ + 1.0000\s(Fo^2^)]/(4Fo^2^)'
_refine_ls_weighting_scheme calc
_refine_ls_wR_factor_ref 0.1439
_reflns_number_gt 5338
_reflns_number_total 6591
_reflns_threshold_expression F^2^>2.0\s(F^2^)
_cod_data_source_file c6dt04685a2.cif
_cod_data_source_block NN-Au-TSTA
_cod_depositor_comments 'Adding full bibliography for 7041894--7041898.cif.'
_cod_database_code 7041897

loop_
_symmetry_equiv_pos_site_id
_space_group_symop_operation_xyz
1 +X,+Y,+Z
2 -X,+Y,1/2-Z
3 -X,-Y,-Z
4 +X,-Y,1/2+Z
5 1/2+X,1/2+Y,+Z
6 1/2-X,1/2+Y,1/2-Z
7 1/2-X,1/2-Y,-Z
8 1/2+X,1/2-Y,1/2+Z

loop_
_atom_site_label
_atom_site_type_symbol
_atom_site_fract_x
_atom_site_fract_y
_atom_site_fract_z
_atom_site_U_iso_or_equiv
_atom_site_adp_type
_atom_site_occupancy
_atom_site_site_symmetry_multiplicity
_atom_site_calc_flag
_atom_site_refinement_flags
Au1 Au 0.246770(10) 0.18627(2) 0.145320(10) 0.03400(9) Uani 1 8 d .
Cl1 Cl -0.11612(18) 0.0520(2) -0.01392(13) 0.0871(10) Uani 1 8 d .
Cl2 Cl -0.2568(2) 0.1281(2) 0.01260(15) 0.1026(12) Uani 1 8 d .
Cl3 Cl 0.5763(3) 0.1784(4) 0.2409(3) 0.157(2) Uani 1 8 d .
S1 S 0.03699(14) 0.03538(14) 0.15536(11) 0.0604(7) Uani 1 8 d .
S2 S 0.10480(14) 0.40732(14) 0.19080(11) 0.0569(6) Uani 1 8 d .
S3 S 0.28374(19) 0.1429(3) 0.33088(13) 0.0956(11) Uani 1 8 d .
P1 P 0.16372(11) 0.19192(12) 0.20811(8) 0.0342(5) Uani 1 8 d .
O1 O 0.3818(5) 0.0424(4) 0.1123(4) 0.087(3) Uani 1 8 d .
O2 O 0.3058(4) 0.3371(4) 0.0570(3) 0.067(2) Uani 1 8 d .
N1 N 0.3776(4) 0.1222(5) 0.0876(3) 0.054(2) Uani 1 8 d .
N2 N 0.3433(4) 0.2599(4) 0.0624(3) 0.0457(19) Uani 1 8 d .
C1 C 0.3273(4) 0.1878(4) 0.0923(3) 0.0353(18) Uani 1 8 d .
C2 C 0.4188(4) 0.2498(5) 0.0406(3) 0.043(2) Uani 1 8 d .
C3 C 0.4275(5) 0.1443(6) 0.0447(4) 0.049(2) Uani 1 8 d .
C4 C 0.4804(6) 0.3053(7) 0.0847(5) 0.078(4) Uani 1 8 d .
C5 C 0.4127(7) 0.2916(8) -0.0196(5) 0.074(3) Uani 1 8 d .
C6 C 0.5123(5) 0.1100(8) 0.0670(5) 0.082(4) Uani 1 8 d .
C7 C 0.3895(6) 0.0925(7) -0.0121(5) 0.071(3) Uani 1 8 d .
C8 C 0.1556(5) 0.0869(5) 0.2478(3) 0.045(2) Uani 1 8 d .
C9 C 0.0996(5) 0.0188(6) 0.2227(4) 0.057(3) Uani 1 8 d .
C10 C 0.0991(7) -0.0645(6) 0.2499(5) 0.073(3) Uani 1 8 d .
C11 C 0.1495(8) -0.0841(8) 0.2995(7) 0.093(5) Uani 1 8 d .
C12 C 0.2041(7) -0.0177(8) 0.3272(5) 0.085(4) Uani 1 8 d .
C13 C 0.2075(5) 0.0683(7) 0.3004(4) 0.062(3) Uani 1 8 d .
C14 C 0.0650(4) 0.2223(4) 0.1778(3) 0.0331(17) Uani 1 8 d .
C15 C 0.0396(4) 0.3139(5) 0.1703(4) 0.040(2) Uani 1 8 d .
C16 C -0.0350(5) 0.3373(6) 0.1413(4) 0.053(2) Uani 1 8 d .
C17 C -0.0861(5) 0.2674(7) 0.1198(4) 0.061(3) Uani 1 8 d .
C18 C -0.0660(5) 0.1745(6) 0.1265(4) 0.055(3) Uani 1 8 d .
C19 C 0.0101(4) 0.1525(5) 0.1555(4) 0.045(2) Uani 1 8 d .
C20 C 0.1942(4) 0.2780(6) 0.2631(3) 0.043(2) Uani 1 8 d .
C21 C 0.2476(5) 0.2559(7) 0.3141(4) 0.060(3) Uani 1 8 d .
C22 C 0.2786(6) 0.3262(9) 0.3531(4) 0.073(4) Uani 1 8 d .
C23 C 0.2543(7) 0.4155(10) 0.3398(5) 0.084(4) Uani 1 8 d .
C24 C 0.2009(6) 0.4383(6) 0.2937(4) 0.061(3) Uani 1 8 d .
C25 C 0.1698(4) 0.3696(5) 0.2538(3) 0.045(2) Uani 1 8 d .
C26 C -0.2098(7) 0.0276(7) -0.0015(5) 0.081(4) Uani 1 8 d .
C27 C 0.500000(10) 0.1125(11) 0.250000(10) 0.120(8) Uani 1 4 d .
H1 H 0.48993 0.27545 0.12194 0.0946 Uiso 1 8 calc R
H2 H 0.46036 0.36625 0.0883 0.0945 Uiso 1 8 calc R
H3 H 0.52856 0.30924 0.07097 0.0946 Uiso 1 8 calc R
H4 H 0.4094 0.35764 -0.01836 0.0907 Uiso 1 8 calc R
H5 H 0.4532 0.27412 -0.03978 0.0906 Uiso 1 8 calc R
H6 H 0.36347 0.26688 -0.03959 0.0908 Uiso 1 8 calc R
H7 H 0.53317 0.13939 0.10348 0.1032 Uiso 1 8 calc R
H8 H 0.54436 0.12492 0.0396 0.1031 Uiso 1 8 calc R
H9 H 0.51201 0.0443 0.07247 0.1032 Uiso 1 8 calc R
H10 H 0.41494 0.1122 -0.04259 0.0881 Uiso 1 8 calc R
H11 H 0.39656 0.02718 -0.00637 0.0882 Uiso 1 8 calc R
H12 H 0.33454 0.1062 -0.02261 0.0881 Uiso 1 8 calc R
H13 H 0.06698 -0.11256 0.23298 0.0941 Uiso 1 8 calc R
H14 H 0.14936 -0.14102 0.31772 0.1223 Uiso 1 8 calc R
H15 H 0.23774 -0.02904 0.36259 0.1077 Uiso 1 8 calc R
H16 H -0.05202 0.39826 0.1381 0.0643 Uiso 1 8 calc R
H17 H -0.13587 0.28276 0.09927 0.0737 Uiso 1 8 calc R
H18 H -0.1019 0.12837 0.11232 0.0668 Uiso 1 8 calc R
H19 H 0.31547 0.31287 0.38664 0.0862 Uiso 1 8 calc R
H20 H 0.2771 0.46216 0.36481 0.1034 Uiso 1 8 calc R
H21 H 0.18243 0.49851 0.28787 0.0746 Uiso 1 8 calc R
H22 H -0.24268 0.00155 -0.0361 0.0988 Uiso 1 8 calc R
H23 H -0.20877 -0.0141 0.03088 0.0988 Uiso 1 8 calc R
H24 H 0.51623 0.07383 0.28401 0.1564 Uiso 1 8 calc R

loop_
_atom_site_aniso_label
_atom_site_aniso_U_11
_atom_site_aniso_U_22
_atom_site_aniso_U_33
_atom_site_aniso_U_12
_atom_site_aniso_U_13
_atom_site_aniso_U_23
Au1 0.03021(18) 0.03809(18) 0.03656(18) 0.00051(11) 0.01356(12) -0.00183(11)
Cl1 0.091(2) 0.0876(19) 0.0850(19) -0.0124(16) 0.0239(16) 0.0104(15)
Cl2 0.106(2) 0.094(2) 0.103(2) 0.0082(18) 0.0123(19) -0.0153(18)
Cl3 0.099(3) 0.219(6) 0.145(4) -0.018(3) 0.007(3) 0.035(3)
S1 0.0688(15) 0.0387(11) 0.0777(16) -0.0101(10) 0.0246(13) -0.0065(10)
S2 0.0637(14) 0.0365(10) 0.0712(14) -0.0048(10) 0.0156(11) 0.0030(9)
S3 0.081(2) 0.124(3) 0.0685(18) 0.044(2) -0.0167(15) -0.0018(18)
P1 0.0319(9) 0.0391(10) 0.0351(10) 0.0039(7) 0.0147(8) 0.0002(7)
O1 0.115(6) 0.046(4) 0.124(6) 0.029(4) 0.078(5) 0.027(4)
O2 0.084(5) 0.048(3) 0.079(5) 0.024(3) 0.041(4) 0.012(3)
N1 0.052(4) 0.044(4) 0.074(5) 0.008(3) 0.035(4) 0.008(3)
N2 0.046(4) 0.036(3) 0.058(4) 0.008(3) 0.019(3) -0.000(3)
C1 0.032(4) 0.035(4) 0.038(4) -0.002(3) 0.004(3) -0.001(3)
C2 0.035(4) 0.056(4) 0.042(4) -0.004(3) 0.018(3) 0.006(3)
C3 0.045(5) 0.056(5) 0.053(5) 0.007(4) 0.027(4) -0.001(4)
C4 0.066(7) 0.085(7) 0.085(8) -0.036(5) 0.021(6) -0.006(5)
C5 0.075(7) 0.092(7) 0.060(6) 0.003(6) 0.028(5) 0.022(5)
C6 0.060(6) 0.112(9) 0.086(8) 0.042(6) 0.046(6) 0.033(6)
C7 0.072(7) 0.066(6) 0.083(7) -0.006(5) 0.032(5) -0.023(5)
C8 0.050(5) 0.048(4) 0.046(4) 0.022(4) 0.028(4) 0.013(3)
C9 0.058(5) 0.043(4) 0.083(6) 0.014(4) 0.042(5) 0.015(4)
C10 0.084(7) 0.044(5) 0.107(9) 0.013(5) 0.057(7) 0.028(5)
C11 0.104(9) 0.066(7) 0.136(12) 0.031(7) 0.085(9) 0.048(7)
C12 0.095(8) 0.103(8) 0.072(7) 0.080(7) 0.050(6) 0.063(6)
C13 0.063(6) 0.077(6) 0.052(5) 0.034(5) 0.030(4) 0.018(4)
C14 0.035(4) 0.029(3) 0.039(4) 0.004(3) 0.017(3) 0.003(3)
C15 0.034(4) 0.045(4) 0.045(4) 0.002(3) 0.015(3) -0.003(3)
C16 0.041(5) 0.058(5) 0.062(5) 0.012(4) 0.014(4) 0.008(4)
C17 0.036(5) 0.088(7) 0.060(6) 0.024(5) 0.013(4) 0.009(5)
C18 0.032(4) 0.074(6) 0.061(6) -0.008(4) 0.018(4) -0.002(4)
C19 0.038(4) 0.046(4) 0.056(5) -0.005(3) 0.021(4) -0.002(4)
C20 0.035(4) 0.062(5) 0.033(4) 0.001(4) 0.010(3) -0.006(3)
C21 0.045(5) 0.090(7) 0.046(5) -0.003(5) 0.009(4) -0.020(5)
C22 0.048(5) 0.130(11) 0.037(5) -0.006(6) -0.003(4) -0.013(5)
C23 0.077(8) 0.114(10) 0.068(7) -0.024(7) 0.034(6) -0.050(7)
C24 0.068(6) 0.056(5) 0.062(6) -0.016(5) 0.024(5) -0.013(4)
C25 0.043(4) 0.046(4) 0.051(5) -0.010(3) 0.024(4) -0.009(3)
C26 0.101(8) 0.067(6) 0.079(8) -0.015(6) 0.028(6) 0.021(5)
C27 0.149(17) 0.050(9) 0.19(2) 0.0000 0.111(17) 0.0000

loop_
_atom_type_symbol
_atom_type_description
_atom_type_scat_dispersion_real
_atom_type_scat_dispersion_imag
_atom_type_scat_source
C C 0.0033 0.0016
;
International Tables for Crystallography
(Vol. C, Tables 4.2.6.8 and 6.1.1.4)
;
H H 0.0000 0.0000
;
International Tables for Crystallography
(Vol. C, Table 6.1.1.4)
;
Au Au -2.0133 8.8022
;
International Tables for Crystallography
(Vol. C, Tables 4.2.6.8 and 6.1.1.4)
;
N N 0.0061 0.0033
;
International Tables for Crystallography
(Vol. C, Tables 4.2.6.8 and 6.1.1.4)
;
O O 0.0106 0.0060
;
International Tables for Crystallography
(Vol. C, Tables 4.2.6.8 and 6.1.1.4)
;
P P 0.1023 0.0942
;
International Tables for Crystallography
(Vol. C, Tables 4.2.6.8 and 6.1.1.4)
;
S S 0.1246 0.1234
;
International Tables for Crystallography
(Vol. C, Tables 4.2.6.8 and 6.1.1.4)
;
Cl Cl 0.1484 0.1585
;
International Tables for Crystallography
(Vol. C, Tables 4.2.6.8 and 6.1.1.4)
;

loop_
_geom_angle_atom_site_label_1
_geom_angle_atom_site_label_2
_geom_angle_atom_site_label_3
_geom_angle
_geom_angle_publ_flag
_geom_angle_site_symmetry_1
_geom_angle_site_symmetry_3
P1 Au1 C1 175.79(19) yes . .
C9 S1 C19 104.3(4) yes . .
C15 S2 C25 105.0(4) yes . .
C13 S3 C21 105.9(4) yes . .
Au1 P1 C8 115.7(3) yes . .
Au1 P1 C14 116.2(3) yes . .
Au1 P1 C20 111.0(3) yes . .
C8 P1 C14 104.2(3) yes . .
C8 P1 C20 104.9(4) yes . .
C14 P1 C20 103.7(3) yes . .
O1 N1 C1 126.2(8) yes . .
O1 N1 C3 120.5(7) yes . .
C1 N1 C3 113.0(7) yes . .
O2 N2 C1 125.7(7) yes . .
O2 N2 C2 120.5(6) yes . .
C1 N2 C2 113.3(6) yes . .
Au1 C1 N1 126.3(6) yes . .
Au1 C1 N2 125.1(5) yes . .
N1 C1 N2 108.2(7) yes . .
N2 C2 C3 99.0(6) yes . .
N2 C2 C4 104.7(7) yes . .
N2 C2 C5 112.1(7) yes . .
C3 C2 C4 115.3(6) yes . .
C3 C2 C5 116.2(7) yes . .
C4 C2 C5 108.7(8) yes . .
N1 C3 C2 101.0(6) yes . .
N1 C3 C6 110.4(7) yes . .
N1 C3 C7 105.8(7) yes . .
C2 C3 C6 114.6(7) yes . .
C2 C3 C7 114.0(7) yes . .
C6 C3 C7 110.2(8) yes . .
P1 C8 C9 119.2(6) yes . .
P1 C8 C13 120.9(6) yes . .
C9 C8 C13 119.7(8) yes . .
S1 C9 C8 121.8(6) yes . .
S1 C9 C10 118.9(7) yes . .
C8 C9 C10 119.1(8) yes . .
C9 C10 C11 121.9(10) yes . .
C10 C11 C12 121.2(11) yes . .
C11 C12 C13 118.8(10) yes . .
S3 C13 C8 122.9(7) yes . .
S3 C13 C12 117.5(7) yes . .
C8 C13 C12 119.2(8) yes . .
P1 C14 C15 122.7(5) yes . .
P1 C14 C19 119.7(5) yes . .
C15 C14 C19 117.3(6) yes . .
S2 C15 C14 121.5(5) yes . .
S2 C15 C16 115.8(6) yes . .
C14 C15 C16 122.4(7) yes . .
C15 C16 C17 118.3(8) yes . .
C16 C17 C18 122.8(7) yes . .
C17 C18 C19 117.9(7) yes . .
S1 C19 C14 122.0(5) yes . .
S1 C19 C18 116.4(6) yes . .
C14 C19 C18 121.2(7) yes . .
P1 C20 C21 120.4(7) yes . .
P1 C20 C25 120.7(5) yes . .
C21 C20 C25 118.8(7) yes . .
S3 C21 C20 123.3(7) yes . .
S3 C21 C22 116.9(7) yes . .
C20 C21 C22 119.7(9) yes . .
C21 C22 C23 118.3(9) yes . .
C22 C23 C24 123.7(11) yes . .
C23 C24 C25 119.0(10) yes . .
S2 C25 C20 123.4(6) yes . .
S2 C25 C24 116.0(6) yes . .
C20 C25 C24 120.4(7) yes . .
Cl1 C26 Cl2 110.7(6) yes . .
Cl3 C27 Cl3 110.9(9) yes . 2_655
C2 C4 H1 110.025 no . .
C2 C4 H2 108.691 no . .
C2 C4 H3 109.792 no . .
H1 C4 H2 109.439 no . .
H1 C4 H3 109.437 no . .
H2 C4 H3 109.441 no . .
C2 C5 H4 111.185 no . .
C2 C5 H5 115.824 no . .
C2 C5 H6 101.112 no . .
H4 C5 H5 109.439 no . .
H4 C5 H6 109.445 no . .
H5 C5 H6 109.445 no . .
C3 C6 H7 108.793 no . .
C3 C6 H8 110.214 no . .
C3 C6 H9 109.487 no . .
H7 C6 H8 109.445 no . .
H7 C6 H9 109.446 no . .
H8 C6 H9 109.439 no . .
C3 C7 H10 108.497 no . .
C3 C7 H11 109.591 no . .
C3 C7 H12 110.402 no . .
H10 C7 H11 109.431 no . .
H10 C7 H12 109.455 no . .
H11 C7 H12 109.446 no . .
C9 C10 H13 121.456 no . .
C11 C10 H13 116.402 no . .
C10 C11 H14 121.675 no . .
C12 C11 H14 117.152 no . .
C11 C12 H15 122.293 no . .
C13 C12 H15 118.857 no . .
C15 C16 H16 121.642 no . .
C17 C16 H16 119.912 no . .
C16 C17 H17 118.689 no . .
C18 C17 H17 118.462 no . .
C17 C18 H18 121.345 no . .
C19 C18 H18 120.792 no . .
C21 C22 H19 120.740 no . .
C23 C22 H19 120.974 no . .
C22 C23 H20 117.880 no . .
C24 C23 H20 118.441 no . .
C23 C24 H21 121.364 no . .
C25 C24 H21 119.590 no . .
Cl1 C26 H22 110.522 no . .
Cl1 C26 H23 112.756 no . .
Cl2 C26 H22 105.450 no . .
Cl2 C26 H23 107.855 no . .
H22 C26 H23 109.267 no . .
Cl3 C27 H24 109.098 no . .
Cl3 C27 H24 109.103 no . 2_655
Cl3 C27 H24 109.103 no 2_655 .
Cl3 C27 H24 109.098 no 2_655 2_655
H24 C27 H24 109.507 no . 2_655

loop_
_geom_bond_atom_site_label_1
_geom_bond_atom_site_label_2
_geom_bond_distance
_geom_bond_publ_flag
_geom_bond_site_symmetry_2
Au1 P1 2.269(2) yes .
Au1 C1 2.058(8) yes .
Cl1 C26 1.752(13) yes .
Cl2 C26 1.736(11) yes .
Cl3 C27 1.686(10) yes .
S1 C9 1.747(9) yes .
S1 C19 1.761(8) yes .
S2 C15 1.769(7) yes .
S2 C25 1.759(8) yes .
S3 C13 1.750(9) yes .
S3 C21 1.769(11) yes .
P1 C8 1.806(8) yes .
P1 C14 1.778(7) yes .
P1 C20 1.798(8) yes .
O1 N1 1.289(9) yes .
O2 N2 1.290(9) yes .
N1 C1 1.311(10) yes .
N1 C3 1.494(12) yes .
N2 C1 1.319(10) yes .
N2 C2 1.512(10) yes .
C2 C3 1.537(11) yes .
C2 C4 1.556(12) yes .
C2 C5 1.525(13) yes .
C3 C6 1.546(12) yes .
C3 C7 1.558(13) yes .
C8 C9 1.428(11) yes .
C8 C13 1.401(11) yes .
C9 C10 1.367(13) yes .
C10 C11 1.341(17) yes .
C11 C12 1.414(17) yes .
C12 C13 1.404(15) yes .
C14 C15 1.399(9) yes .
C14 C19 1.417(10) yes .
C15 C16 1.382(11) yes .
C16 C17 1.375(13) yes .
C17 C18 1.391(14) yes .
C18 C19 1.400(11) yes .
C20 C21 1.397(10) yes .
C20 C25 1.397(11) yes .
C21 C22 1.404(15) yes .
C22 C23 1.378(19) yes .
C23 C24 1.320(14) yes .
C24 C25 1.399(12) yes .
C4 H1 0.960 no .
C4 H2 0.960 no .
C4 H3 0.960 no .
C5 H4 0.960 no .
C5 H5 0.960 no .
C5 H6 0.960 no .
C6 H7 0.960 no .
C6 H8 0.960 no .
C6 H9 0.960 no .
C7 H10 0.960 no .
C7 H11 0.960 no .
C7 H12 0.960 no .
C10 H13 0.930 no .
C11 H14 0.930 no .
C12 H15 0.930 no .
C16 H16 0.930 no .
C17 H17 0.930 no .
C18 H18 0.930 no .
C22 H19 0.930 no .
C23 H20 0.930 no .
C24 H21 0.930 no .
C26 H22 0.970 no .
C26 H23 0.970 no .
C27 H24 0.970 no .
C27 H24 0.970 no 2_655

loop_
_geom_contact_atom_site_label_1
_geom_contact_atom_site_label_2
_geom_contact_distance
_geom_contact_publ_flag
_geom_contact_site_symmetry_2
Au1 O1 3.350(8) no .
Au1 O2 3.320(7) no .
S1 P1 3.232(3) no .
S2 P1 3.285(3) no .
S3 P1 3.280(3) no .
O1 N2 3.381(9) no .
O1 C2 3.566(11) no .
O1 C6 2.870(14) no .
O1 C7 3.042(14) no .
O2 N1 3.378(9) no .
O2 C3 3.554(11) no .
O2 C4 3.013(13) no .
O2 C5 2.917(15) no .
N1 C4 3.209(12) no .
N2 C7 3.190(13) no .
C1 C4 3.199(13) no .
C1 C6 3.576(13) no .
C1 C7 3.192(14) no .
C4 C6 2.930(15) no .
C5 C6 3.557(15) no .
C5 C7 2.924(15) no .
C8 C11 2.771(15) no .
C8 C19 3.130(10) no .
C8 C21 3.159(12) no .
C9 C12 2.795(13) no .
C9 C14 3.149(10) no .
C10 C13 2.787(13) no .
C13 C20 3.158(13) no .
C14 C17 2.784(10) no .
C14 C25 3.124(10) no .
C15 C18 2.785(11) no .
C15 C20 3.146(10) no .
C16 C19 2.792(12) no .
C20 C23 2.748(15) no .
C21 C24 2.779(14) no .
C22 C25 2.765(12) no .
Cl2 Cl2 3.597(5) no 7_455
Cl3 S3 3.275(7) no 2_655
S3 Cl3 3.275(7) no 2_655
O1 C16 3.317(11) no 5_545
O1 C23 3.370(15) no 6_545
O1 C24 3.246(13) no 6_545
O2 C7 3.504(12) no 7_555
O2 C11 3.497(16) no 6_555
O2 C12 3.473(14) no 6_555
O2 C26 3.072(12) no 5_555
C7 O2 3.504(12) no 7_555
C8 C24 3.582(13) no 6_545
C9 C23 3.522(16) no 6_545
C10 C10 3.453(16) no 2_555
C11 O2 3.497(16) no 6_545
C12 O2 3.473(14) no 6_545
C12 C25 3.580(15) no 6_545
C13 C24 3.525(14) no 6_545
C16 O1 3.317(11) no 5_455
C17 C21 3.483(13) no 2_555
C21 C17 3.483(13) no 2_555
C23 O1 3.370(15) no 6_555
C23 C9 3.522(16) no 6_555
C24 O1 3.246(13) no 6_555
C24 C8 3.582(13) no 6_555
C24 C13 3.525(14) no 6_555
C25 C12 3.580(15) no 6_555
C26 O2 3.072(12) no 5_445
S1 H13 2.7951 no .
S1 H18 2.7747 no .
S2 H16 2.7640 no .
S2 H21 2.7442 no .
S3 H15 2.7660 no .
S3 H19 2.7921 no .
O1 H7 3.0316 no .
O1 H9 2.6236 no .
O1 H11 2.8616 no .
O1 H12 3.2449 no .
O2 H1 3.3800 no .
O2 H2 2.6758 no .
O2 H4 2.7894 no .
O2 H6 2.8510 no .
N1 H1 2.9616 no .
N1 H7 2.6717 no .
N1 H8 3.3246 no .
N1 H9 2.6883 no .
N1 H10 3.2606 no .
N1 H11 2.6814 no .
N1 H12 2.5584 no .
N2 H1 2.6606 no .
N2 H2 2.5298 no .
N2 H3 3.2714 no .
N2 H4 2.7985 no .
N2 H5 3.3695 no .
N2 H6 2.4963 no .
N2 H12 2.9760 no .
C1 H1 3.0526 no .
C1 H2 3.4863 no .
C1 H6 3.4819 no .
C1 H12 2.9758 no .
C2 H7 2.7415 no .
C2 H8 2.8427 no .
C2 H9 3.4012 no .
C2 H10 2.7847 no .
C2 H11 3.4060 no .
C2 H12 2.7938 no .
C3 H1 2.6999 no .
C3 H2 3.3889 no .
C3 H3 2.9586 no .
C3 H4 3.4159 no .
C3 H5 2.8374 no .
C3 H6 2.7260 no .
C4 H4 2.6002 no .
C4 H5 2.9041 no .
C4 H6 3.2530 no .
C4 H7 2.5795 no .
C4 H8 3.1110 no .
C5 H1 3.3348 no .
C5 H2 2.7279 no .
C5 H3 2.6316 no .
C5 H8 3.4249 no .
C5 H10 2.6568 no .
C5 H12 3.0063 no .
C6 H1 2.7883 no .
C6 H3 2.9015 no .
C6 H5 3.4609 no .
C6 H10 2.7832 no .
C6 H11 2.6587 no .
C6 H12 3.3738 no .
C7 H5 2.9796 no .
C7 H6 2.6254 no .
C7 H7 3.3682 no .
C7 H8 2.7644 no .
C7 H9 2.6962 no .
C8 H13 3.2615 no .
C8 H15 3.2542 no .
C9 H14 3.2122 no .
C10 H15 3.2436 no .
C12 H13 3.2174 no .
C13 H14 3.2503 no .
C14 H16 3.2793 no .
C14 H18 3.2946 no .
C15 H17 3.2035 no .
C16 H18 3.2657 no .
C18 H16 3.2585 no .
C19 H17 3.2272 no .
C20 H19 3.2650 no .
C20 H21 3.2619 no .
C21 H20 3.2211 no .
C22 H21 3.2176 no .
C24 H19 3.2084 no .
C25 H20 3.1821 no .
H1 H4 3.5198 no .
H1 H7 2.1855 no .
H1 H8 3.1863 no .
H1 H9 3.5921 no .
H2 H4 2.4878 no .
H2 H5 3.2735 no .
H2 H6 3.4501 no .
H2 H7 3.5157 no .
H3 H4 2.7278 no .
H3 H5 2.7157 no .
H3 H6 3.5167 no .
H3 H7 2.5738 no .
H3 H8 2.7994 no .
H5 H8 3.0783 no .
H5 H10 2.4365 no .
H5 H12 3.2705 no .
H6 H10 2.4205 no .
H6 H11 3.5812 no .
H6 H12 2.4325 no .
H7 H11 3.5329 no .
H8 H10 2.6610 no .
H8 H11 2.9449 no .
H9 H10 3.0476 no .
H9 H11 2.4551 no .
H9 H12 3.5428 no .
H13 H14 2.2445 no .
H14 H15 2.3359 no .
H16 H17 2.2862 no .
H17 H18 2.3187 no .
H19 H20 2.2916 no .
H20 H21 2.2489 no .
Au1 H6 2.8964 no 7_555
Au1 H14 3.1071 no 6_555
Au1 H20 3.2767 no 6_545
Au1 H21 3.2565 no 6_545
Cl1 H3 2.9998 no 7_555
Cl1 H4 2.8572 no 5_445
Cl1 H18 3.1301 no .
Cl1 H19 3.0964 no 8_454
Cl1 H20 3.0786 no 8_454
Cl2 H11 3.2969 no 3_555
Cl2 H17 3.4448 no .
Cl2 H17 3.1755 no 7_455
Cl2 H18 3.1950 no .
Cl2 H19 3.5501 no 8_454
Cl3 H1 3.2169 no .
Cl3 H7 3.2143 no .
Cl3 H13 3.0368 no 5_555
Cl3 H14 3.2860 no 5_555
Cl3 H21 3.2570 no 5_545
S1 H2 3.0692 no 5_445
S1 H20 3.5303 no 6_545
S2 H9 3.5309 no 5_455
S2 H10 3.4433 no 7_555
S2 H15 3.3689 no 6_555
S2 H24 3.3355 no 6_555
S3 H7 3.2491 no 2_655
O1 H16 2.4037 no 5_545
O1 H20 3.1484 no 6_545
O1 H21 2.8703 no 6_545
O1 H22 2.7792 no 3_555
O1 H24 2.7476 no 2_655
O2 H6 3.2630 no 7_555
O2 H12 2.5504 no 7_555
O2 H14 2.9076 no 6_555
O2 H15 2.9149 no 6_555
O2 H22 3.2297 no 5_555
O2 H23 2.2419 no 5_555
N1 H16 3.5855 no 5_545
N1 H22 3.0082 no 3_555
N1 H24 3.2796 no 2_655
N2 H6 3.5536 no 7_555
N2 H14 3.1424 no 6_555
N2 H23 3.4396 no 5_555
C1 H6 3.3678 no 7_555
C1 H14 3.2317 no 6_555
C1 H22 3.2649 no 3_555
C4 H19 3.4838 no 2_655
C6 H10 3.5492 no 3_655
C6 H11 3.0701 no 3_655
C7 H8 3.4602 no 3_655
C7 H9 3.1429 no 3_655
C7 H22 3.2954 no 3_555
C7 H23 3.2913 no 3_555
C8 H20 3.5930 no 6_545
C8 H21 3.3563 no 6_545
C9 H20 3.3650 no 6_545
C10 H13 3.0804 no 2_555
C12 H18 3.2721 no 2_555
C12 H23 3.3225 no 2_555
C13 H18 3.1449 no 2_555
C13 H21 3.2592 no 6_545
C14 H5 3.1966 no 7_555
C15 H5 3.3503 no 7_555
C15 H10 3.4296 no 7_555
C16 H5 3.4232 no 7_555
C16 H9 3.5816 no 5_455
C16 H10 3.5029 no 7_555
C17 H5 3.3219 no 7_555
C18 H5 3.1934 no 7_555
C19 H5 3.1070 no 7_555
C20 H17 3.5842 no 2_555
C21 H17 3.1143 no 2_555
C22 H3 3.4774 no 2_655
C22 H17 2.9938 no 2_555
C23 H17 3.3476 no 2_555
C23 H22 3.1457 no 8_555
C24 H16 3.3648 no 2_555
C26 H4 3.2969 no 5_445
C26 H11 3.3897 no 3_555
C26 H12 3.0499 no 3_555
C26 H15 3.4974 no 2_555
C26 H18 3.2851 no .
C26 H19 3.5948 no 8_454
C26 H20 3.1077 no 8_454
C27 H21 3.5311 no 5_545
C27 H21 3.5311 no 6_545
H1 Cl3 3.2169 no .
H1 H13 3.1350 no 5_555
H1 H14 3.2810 no 6_555
H1 H19 3.4791 no 2_655
H2 S1 3.0692 no 5_555
H2 H13 3.5426 no 5_555
H2 H14 3.2038 no 6_555
H2 H23 3.4486 no 5_555
H3 Cl1 2.9998 no 7_555
H3 C22 3.4774 no 2_655
H3 H19 2.6977 no 2_655
H4 Cl1 2.8572 no 5_555
H4 C26 3.2969 no 5_555
H4 H22 3.3305 no 5_555
H4 H23 3.1625 no 5_555
H5 C14 3.1966 no 7_555
H5 C15 3.3503 no 7_555
H5 C16 3.4232 no 7_555
H5 C17 3.3219 no 7_555
H5 C18 3.1934 no 7_555
H5 C19 3.1070 no 7_555
H6 Au1 2.8964 no 7_555
H6 O2 3.2630 no 7_555
H6 N2 3.5536 no 7_555
H6 C1 3.3678 no 7_555
H7 Cl3 3.2143 no .
H7 S3 3.2491 no 2_655
H7 H24 3.0931 no 2_655
H8 C7 3.4602 no 3_655
H8 H9 3.5875 no 3_655
H8 H10 3.5064 no 3_655
H8 H11 2.6182 no 3_655
H9 S2 3.5309 no 5_545
H9 C7 3.1429 no 3_655
H9 C16 3.5816 no 5_545
H9 H8 3.5875 no 3_655
H9 H9 3.5860 no 3_655
H9 H10 2.7604 no 3_655
H9 H11 2.6517 no 3_655
H9 H16 2.9672 no 5_545
H9 H24 3.5339 no 2_655
H10 S2 3.4433 no 7_555
H10 C6 3.5492 no 3_655
H10 C15 3.4296 no 7_555
H10 C16 3.5029 no 7_555
H10 H8 3.5064 no 3_655
H10 H9 2.7604 no 3_655
H10 H16 3.5984 no 7_555
H11 Cl2 3.2969 no 3_555
H11 C6 3.0701 no 3_655
H11 C26 3.3897 no 3_555
H11 H8 2.6182 no 3_655
H11 H9 2.6517 no 3_655
H11 H22 3.0731 no 3_555
H11 H23 3.2098 no 3_555
H12 O2 2.5504 no 7_555
H12 C26 3.0499 no 3_555
H12 H15 3.0872 no 4_554
H12 H22 2.7933 no 3_555
H12 H23 2.5389 no 3_555
H13 Cl3 3.0368 no 5_445
H13 C10 3.0804 no 2_555
H13 H1 3.1350 no 5_445
H13 H2 3.5426 no 5_445
H13 H13 2.6163 no 2_555
H14 Au1 3.1071 no 6_545
H14 Cl3 3.2860 no 5_445
H14 O2 2.9076 no 6_545
H14 N2 3.1424 no 6_545
H14 C1 3.2317 no 6_545
H14 H1 3.2810 no 6_545
H14 H2 3.2038 no 6_545
H15 S2 3.3689 no 6_545
H15 O2 2.9149 no 6_545
H15 C26 3.4974 no 2_555
H15 H12 3.0872 no 4_555
H15 H18 3.4232 no 2_555
H15 H23 2.6627 no 2_555
H16 O1 2.4037 no 5_455
H16 N1 3.5855 no 5_455
H16 C24 3.3648 no 2_555
H16 H9 2.9672 no 5_455
H16 H10 3.5984 no 7_555
H16 H21 3.4509 no 2_555
H16 H24 3.1229 no 6_555
H17 Cl2 3.4448 no .
H17 Cl2 3.1755 no 7_455
H17 C20 3.5842 no 2_555
H17 C21 3.1143 no 2_555
H17 C22 2.9938 no 2_555
H17 C23 3.3476 no 2_555
H17 H19 3.2418 no 2_555
H18 Cl1 3.1301 no .
H18 Cl2 3.1950 no .
H18 C12 3.2721 no 2_555
H18 C13 3.1449 no 2_555
H18 C26 3.2851 no .
H18 H15 3.4232 no 2_555
H18 H23 3.1538 no .
H19 Cl1 3.0964 no 8_555
H19 Cl2 3.5501 no 8_555
H19 C4 3.4838 no 2_655
H19 C26 3.5948 no 8_555
H19 H1 3.4791 no 2_655
H19 H3 2.6977 no 2_655
H19 H17 3.2418 no 2_555
H19 H22 3.5081 no 8_555
H20 Au1 3.2767 no 6_555
H20 Cl1 3.0786 no 8_555
H20 S1 3.5303 no 6_555
H20 O1 3.1484 no 6_555
H20 C8 3.5930 no 6_555
H20 C9 3.3650 no 6_555
H20 C26 3.1077 no 8_555
H20 H22 2.4800 no 8_555
H21 Au1 3.2565 no 6_555
H21 Cl3 3.2570 no 5_455
H21 O1 2.8703 no 6_555
H21 C8 3.3563 no 6_555
H21 C13 3.2592 no 6_555
H21 C27 3.5311 no 5_455
H21 H16 3.4509 no 2_555
H21 H24 3.0781 no 5_455
H22 O1 2.7792 no 3_555
H22 O2 3.2297 no 5_445
H22 N1 3.0082 no 3_555
H22 C1 3.2649 no 3_555
H22 C7 3.2954 no 3_555
H22 C23 3.1457 no 8_454
H22 H4 3.3305 no 5_445
H22 H11 3.0731 no 3_555
H22 H12 2.7933 no 3_555
H22 H19 3.5081 no 8_454
H22 H20 2.4800 no 8_454
H23 O2 2.2419 no 5_445
H23 N2 3.4396 no 5_445
H23 C7 3.2913 no 3_555
H23 C12 3.3225 no 2_555
H23 H2 3.4486 no 5_445
H23 H4 3.1625 no 5_445
H23 H11 3.2098 no 3_555
H23 H12 2.5389 no 3_555
H23 H15 2.6627 no 2_555
H23 H18 3.1538 no .
H24 S2 3.3355 no 6_545
H24 O1 2.7476 no 2_655
H24 N1 3.2796 no 2_655
H24 H7 3.0931 no 2_655
H24 H9 3.5339 no 2_655
H24 H16 3.1229 no 6_545
H24 H21 3.0781 no 5_545

loop_
_geom_torsion_atom_site_label_1
_geom_torsion_atom_site_label_2
_geom_torsion_atom_site_label_3
_geom_torsion_atom_site_label_4
_geom_torsion
_geom_torsion_publ_flag
C9 S1 C19 C14 41.3(7) no
C9 S1 C19 C18 -145.9(6) no
C19 S1 C9 C8 -39.2(8) no
C19 S1 C9 C10 146.1(7) no
C15 S2 C25 C20 34.0(7) no
C15 S2 C25 C24 -150.1(5) no
C25 S2 C15 C14 -35.7(7) no
C25 S2 C15 C16 150.8(6) no
C13 S3 C21 C20 -32.6(8) no
C13 S3 C21 C22 151.3(6) no
C21 S3 C13 C8 35.2(8) no
C21 S3 C13 C12 -151.5(6) no
Au1 P1 C8 C9 -87.7(6) no
Au1 P1 C8 C13 87.3(6) no
Au1 P1 C14 C15 -85.5(5) no
Au1 P1 C14 C19 89.0(5) no
Au1 P1 C20 C21 -87.7(6) no
Au1 P1 C20 C25 87.4(5) no
C8 P1 C14 C15 146.0(5) no
C8 P1 C14 C19 -39.4(6) no
C14 P1 C8 C9 41.1(6) no
C14 P1 C8 C13 -144.0(6) no
C8 P1 C20 C21 37.9(7) no
C8 P1 C20 C25 -147.0(6) no
C20 P1 C8 C9 149.7(5) no
C20 P1 C8 C13 -35.4(7) no
C14 P1 C20 C21 146.8(5) no
C14 P1 C20 C25 -38.1(6) no
C20 P1 C14 C15 36.6(6) no
C20 P1 C14 C19 -148.9(5) no
O1 N1 C1 Au1 5.2(11) no
O1 N1 C1 N2 177.9(6) no
O1 N1 C3 C2 -165.6(6) no
O1 N1 C3 C6 -43.9(9) no
O1 N1 C3 C7 75.4(8) no
C1 N1 C3 C2 19.9(7) no
C1 N1 C3 C6 141.6(6) no
C1 N1 C3 C7 -99.2(7) no
C3 N1 C1 Au1 179.4(5) no
C3 N1 C1 N2 -8.0(8) no
O2 N2 C1 Au1 -7.5(10) no
O2 N2 C1 N1 179.7(6) no
O2 N2 C2 C3 -167.9(6) no
O2 N2 C2 C4 72.9(7) no
O2 N2 C2 C5 -44.8(8) no
C1 N2 C2 C3 19.8(7) no
C1 N2 C2 C4 -99.4(6) no
C1 N2 C2 C5 142.9(6) no
C2 N2 C1 Au1 164.4(5) no
C2 N2 C1 N1 -8.4(8) no
N2 C2 C3 N1 -21.2(6) no
N2 C2 C3 C6 -140.0(6) no
N2 C2 C3 C7 91.7(7) no
C4 C2 C3 N1 89.8(8) no
C4 C2 C3 C6 -28.9(10) no
C4 C2 C3 C7 -157.3(7) no
C5 C2 C3 N1 -141.4(7) no
C5 C2 C3 C6 99.9(8) no
C5 C2 C3 C7 -28.4(10) no
P1 C8 C9 S1 -1.5(11) no
P1 C8 C9 C10 173.2(6) no
P1 C8 C13 S3 -0.9(12) no
P1 C8 C13 C12 -174.0(6) no
C9 C8 C13 S3 174.0(7) no
C9 C8 C13 C12 0.9(13) no
C13 C8 C9 S1 -176.4(7) no
C13 C8 C9 C10 -1.8(13) no
S1 C9 C10 C11 175.1(8) no
C8 C9 C10 C11 0.2(16) no
C9 C10 C11 C12 2(2) no
C10 C11 C12 C13 -3(2) no
C11 C12 C13 S3 -172.0(10) no
C11 C12 C13 C8 1.5(16) no
P1 C14 C15 S2 -0.0(10) no
P1 C14 C15 C16 173.1(5) no
P1 C14 C19 S1 -1.4(10) no
P1 C14 C19 C18 -173.9(5) no
C15 C14 C19 S1 173.4(6) no
C15 C14 C19 C18 0.9(11) no
C19 C14 C15 S2 -174.7(6) no
C19 C14 C15 C16 -1.6(12) no
S2 C15 C16 C17 174.4(6) no
C14 C15 C16 C17 0.9(13) no
C15 C16 C17 C18 0.5(14) no
C16 C17 C18 C19 -1.1(14) no
C17 C18 C19 S1 -172.6(7) no
C17 C18 C19 C14 0.3(13) no
P1 C20 C21 S3 -4.3(11) no
P1 C20 C21 C22 171.7(5) no
P1 C20 C25 S2 3.3(10) no
P1 C20 C25 C24 -172.5(5) no
C21 C20 C25 S2 178.4(7) no
C21 C20 C25 C24 2.7(12) no
C25 C20 C21 S3 -179.5(7) no
C25 C20 C21 C22 -3.5(12) no
S3 C21 C22 C23 177.0(7) no
C20 C21 C22 C23 0.7(14) no
C21 C22 C23 C24 3.1(18) no
C22 C23 C24 C25 -3.8(18) no
C23 C24 C25 S2 -175.2(9) no
C23 C24 C25 C20 0.9(14) no
